data_7106231
loop_
_publ_author_name
'Kuang-Lieh Lu'
'Chen-I Yang'
'Po-Hsiang Chuang'

_publ_section_title
;
 Slow Magnetic Relaxation in A Cobalt Magnetic Chain
;
_journal_name_full Chem.Commun.
_journal_page_first 4445
_journal_paper_doi 10.1039/c1cc00036e
_journal_volume 47
_journal_year 2011
_chemical_formula_sum 'C10 H8 Co N2 O4'
_chemical_formula_weight 279.11
_chemical_name_systematic
;
?
;
_space_group_IT_number 14
_symmetry_cell_setting monoclinic
_symmetry_space_group_name_Hall '-P 2ybc'
_symmetry_space_group_name_H-M 'P 1 21/c 1'
_atom_sites_solution_hydrogens geom
_atom_sites_solution_primary direct
_atom_sites_solution_secondary difmap
_audit_creation_method SHELXL-97
_cell_angle_alpha 90.00
_cell_angle_beta 94.139(4)
_cell_angle_gamma 90.00
_cell_formula_units_Z 4
_cell_length_a 10.840(3)
_cell_length_b 4.8670(14)
_cell_length_c 19.354(6)
_cell_measurement_temperature 200(2)
_cell_volume 1018.4(5)
_computing_cell_refinement DENZO-SMN
_computing_data_collection APEXII
_computing_data_reduction DENZO-SMN
_computing_molecular_graphics 'Bruker SHELXTL'
_computing_publication_material 'Bruker SHELXTL'
_computing_structure_refinement 'SHELXL-97 (Sheldrick, 1997)'
_computing_structure_solution 'SHELXS-97 (Sheldrick, 1990)'
_diffrn_ambient_temperature 200(2)
_diffrn_measured_fraction_theta_full 0.990
_diffrn_measured_fraction_theta_max 0.990
_diffrn_measurement_device_type APEXIICCD
_diffrn_measurement_method '\w scans'
_diffrn_radiation_monochromator graphite
_diffrn_radiation_source 'fine-focus sealed tube'
_diffrn_radiation_type MoK\a
_diffrn_radiation_wavelength 0.71073
_diffrn_reflns_av_R_equivalents 0.0343
_diffrn_reflns_av_sigmaI/netI 0.0385
_diffrn_reflns_limit_h_max 14
_diffrn_reflns_limit_h_min -14
_diffrn_reflns_limit_k_max 6
_diffrn_reflns_limit_k_min -5
_diffrn_reflns_limit_l_max 26
_diffrn_reflns_limit_l_min -17
_diffrn_reflns_number 7171
_diffrn_reflns_theta_full 28.58
_diffrn_reflns_theta_max 28.58
_diffrn_reflns_theta_min 1.88
_exptl_absorpt_coefficient_mu 1.689
_exptl_absorpt_correction_T_max 0.848
_exptl_absorpt_correction_T_min 0.688
_exptl_absorpt_correction_type multi-scan
_exptl_crystal_colour purple
_exptl_crystal_density_diffrn 1.820
_exptl_crystal_density_meas ?
_exptl_crystal_density_method 'not measured'
_exptl_crystal_description plate
_exptl_crystal_F_000 423
_exptl_crystal_size_max 0.50
_exptl_crystal_size_mid 0.20
_exptl_crystal_size_min 0.18
_refine_diff_density_max 0.743
_refine_diff_density_min -0.711
_refine_diff_density_rms 0.082
_refine_ls_extinction_method none
_refine_ls_goodness_of_fit_ref 1.045
_refine_ls_hydrogen_treatment none
_refine_ls_matrix_type full
_refine_ls_number_parameters 156
_refine_ls_number_reflns 2579
_refine_ls_number_restraints 0
_refine_ls_restrained_S_all 1.045
_refine_ls_R_factor_all 0.0444
_refine_ls_R_factor_gt 0.0354
_refine_ls_shift/su_max 0.167
_refine_ls_shift/su_mean 0.004
_refine_ls_structure_factor_coef Fsqd
_refine_ls_weighting_details 'calc w=1/[\s^2^(Fo^2^)+(0.0545P)^2^+0.2940P] where P=(Fo^2^+2Fc^2^)/3'
_refine_ls_weighting_scheme calc
_refine_ls_wR_factor_gt 0.0911
_refine_ls_wR_factor_ref 0.0962
_reflns_number_gt 2129
_reflns_number_total 2579
_reflns_threshold_expression >2sigma(I)
_cod_data_source_file c1cc00036e.txt
_cod_data_source_block hsp_980918_etbpo_0m
_cod_depositor_comments
;
The following automatic conversions were performed:

'_exptl_crystal_density_meas' value 'not_measured' was changed to '?'
- the value is perceived as not measured.

Automatic conversion script
Id: cif_fix_values 3008 2015-01-20 13:52:24Z robertas 
;
_cod_original_sg_symbol_H-M P2(1)/c
_cod_database_code 7106231

loop_
_symmetry_equiv_pos_as_xyz
'x, y, z'
'-x, y+1/2, -z+1/2'
'-x, -y, -z'
'x, -y-1/2, z-1/2'

loop_
_atom_site_label
_atom_site_type_symbol
_atom_site_fract_x
_atom_site_fract_y
_atom_site_fract_z
_atom_site_U_iso_or_equiv
_atom_site_adp_type
_atom_site_occupancy
_atom_site_symmetry_multiplicity
_atom_site_calc_flag
_atom_site_refinement_flags
_atom_site_disorder_assembly
_atom_site_disorder_group
C1 C 0.28604(18) 0.4879(5) 0.12002(11) 0.0201(4) Uani 1 1 d . . .
C2 C 0.32082(19) 0.5431(5) 0.05287(11) 0.0218(4) Uani 1 1 d . . .
C3 C 0.5330(2) 0.3819(4) 0.40289(12) 0.0210(4) Uani 1 1 d . . .
C4 C 0.57230(19) 0.3079(4) 0.33302(11) 0.0182(4) Uani 1 1 d . . .
C5 C 0.2136(2) 0.1488(4) 0.31806(11) 0.0202(4) Uani 1 1 d . . .
C6 C 0.1972(2) 0.2830(5) 0.12848(12) 0.0250(5) Uani 1 1 d . . .
H6 H 0.1728 0.2435 0.1725 0.030 Uiso 1 1 calc R . .
C7 C 0.1454(2) 0.1384(5) 0.07128(14) 0.0312(5) Uani 1 1 d . . .
H7 H 0.0869 0.0024 0.0773 0.037 Uiso 1 1 calc R . .
C8 C 0.2683(2) 0.3991(5) -0.00435(13) 0.0296(5) Uani 1 1 d . . .
H8 H 0.2917 0.4384 -0.0486 0.036 Uiso 1 1 calc R . .
C9 C 0.1809(2) 0.1971(6) 0.00531(14) 0.0344(6) Uani 1 1 d . . .
H9 H 0.1459 0.1002 -0.0326 0.041 Uiso 1 1 calc R . .
C10 C 0.0889(2) 0.0122(5) 0.32260(17) 0.0385(7) Uani 1 1 d . . .
H10A H 0.0604 -0.0578 0.2779 0.058 Uiso 1 1 calc R . .
H10B H 0.0306 0.1442 0.3375 0.058 Uiso 1 1 calc R . .
H10C H 0.0965 -0.1363 0.3553 0.058 Uiso 1 1 calc R . .
Co1 Co 0.36078(3) 0.63134(6) 0.288829(15) 0.01945(11) Uani 1 1 d . . .
N1 N 0.34030(16) 0.6285(4) 0.17708(10) 0.0195(4) Uani 1 1 d . . .
N2 N 0.58948(17) 0.2444(4) 0.45621(10) 0.0234(4) Uani 1 1 d . . .
O1 O 0.51870(14) 0.4313(3) 0.28111(8) 0.0216(3) Uani 1 1 d . . .
O2 O 0.45251(15) 0.5637(3) 0.40756(9) 0.0265(4) Uani 1 1 d . . .
H2 H 0.4473 0.6034 0.4484 0.040 Uiso 1 1 calc R . .
O3 O 0.21525(15) 0.4072(3) 0.31431(9) 0.0262(4) Uani 1 1 d . . .
O4 O 0.31019(14) 1.0050(3) 0.31944(9) 0.0255(4) Uani 1 1 d . . .

loop_
_atom_site_aniso_label
_atom_site_aniso_U_11
_atom_site_aniso_U_22
_atom_site_aniso_U_33
_atom_site_aniso_U_23
_atom_site_aniso_U_13
_atom_site_aniso_U_12
C1 0.0162(9) 0.0230(11) 0.0210(11) 0.0011(8) 0.0002(8) 0.0017(8)
C2 0.0204(10) 0.0240(11) 0.0208(11) 0.0007(8) 0.0008(8) -0.0008(8)
C3 0.0206(10) 0.0219(10) 0.0208(10) -0.0032(8) 0.0024(8) 0.0010(8)
C4 0.0188(9) 0.0187(10) 0.0169(10) -0.0004(8) 0.0012(8) -0.0020(8)
C5 0.0253(10) 0.0201(10) 0.0155(10) 0.0000(8) 0.0043(8) 0.0000(8)
C6 0.0190(10) 0.0297(12) 0.0264(12) 0.0034(9) 0.0023(9) -0.0033(9)
C7 0.0248(11) 0.0315(13) 0.0366(14) -0.0017(11) -0.0016(10) -0.0096(10)
C8 0.0312(12) 0.0367(14) 0.0207(11) -0.0007(10) -0.0006(9) -0.0058(10)
C9 0.0313(12) 0.0407(14) 0.0297(13) -0.0059(11) -0.0073(10) -0.0078(11)
C10 0.0252(12) 0.0231(12) 0.067(2) 0.0053(12) 0.0017(12) -0.0029(10)
Co1 0.02120(17) 0.01694(17) 0.02073(17) 0.00008(11) 0.00503(11) 0.00176(11)
N1 0.0185(8) 0.0209(9) 0.0191(9) 0.0011(7) 0.0011(7) -0.0007(7)
N2 0.0250(9) 0.0265(10) 0.0186(9) -0.0022(8) 0.0020(7) 0.0055(8)
O1 0.0221(7) 0.0222(8) 0.0206(8) 0.0023(6) 0.0019(6) 0.0021(6)
O2 0.0276(8) 0.0289(9) 0.0232(8) -0.0032(7) 0.0023(7) 0.0078(7)
O3 0.0266(8) 0.0183(8) 0.0344(9) 0.0025(6) 0.0072(7) 0.0006(6)
O4 0.0247(8) 0.0183(8) 0.0342(9) -0.0024(7) 0.0072(7) 0.0017(6)

loop_
_atom_type_symbol
_atom_type_description
_atom_type_scat_dispersion_real
_atom_type_scat_dispersion_imag
_atom_type_scat_source
C C 0.0033 0.0016 'International Tables Vol C Tables 4.2.6.8 and 6.1.1.4'
H H 0.0000 0.0000 'International Tables Vol C Tables 4.2.6.8 and 6.1.1.4'
N N 0.0061 0.0033 'International Tables Vol C Tables 4.2.6.8 and 6.1.1.4'
O O 0.0106 0.0060 'International Tables Vol C Tables 4.2.6.8 and 6.1.1.4'
Co Co 0.3494 0.9721 'International Tables Vol C Tables 4.2.6.8 and 6.1.1.4'

loop_
_geom_angle_atom_site_label_1
_geom_angle_atom_site_label_2
_geom_angle_atom_site_label_3
_geom_angle
_geom_angle_site_symmetry_1
_geom_angle_site_symmetry_3
_geom_angle_publ_flag
N1 C1 C6 120.7(2) . . ?
N1 C1 C2 120.9(2) . . ?
C6 C1 C2 118.4(2) . . ?
C8 C2 N2 119.9(2) . 2_655 ?
C8 C2 C1 121.1(2) . . ?
N2 C2 C1 119.0(2) 2_655 . ?
O2 C3 N2 125.5(2) . . ?
O2 C3 C4 118.90(19) . . ?
N2 C3 C4 115.64(19) . . ?
O1 C4 N1 119.3(2) . 2_645 ?
O1 C4 C3 117.21(19) . . ?
N1 C4 C3 123.51(19) 2_645 . ?
O4 C5 O3 122.8(2) 1_545 . ?
O4 C5 C10 120.0(2) 1_545 . ?
O3 C5 C10 117.2(2) . . ?
C7 C6 C1 120.4(2) . . ?
C9 C7 C6 120.2(2) . . ?
C9 C8 C2 119.5(2) . . ?
C8 C9 C7 120.4(2) . . ?
O1 Co1 O4 136.42(6) . . ?
O1 Co1 O3 116.69(7) . . ?
O4 Co1 O3 100.60(7) . . ?
O1 Co1 N1 87.04(7) . . ?
O4 Co1 N1 106.97(7) . . ?
O3 Co1 N1 102.52(7) . . ?
C4 N1 C1 118.46(19) 2_655 . ?
C4 N1 Co1 96.99(13) 2_655 . ?
C1 N1 Co1 143.59(15) . . ?
C3 N2 C2 122.39(19) . 2_645 ?
C4 O1 Co1 121.25(14) . . ?
C5 O3 Co1 124.82(15) . . ?
C5 O4 Co1 138.12(15) 1_565 . ?

loop_
_geom_bond_atom_site_label_1
_geom_bond_atom_site_label_2
_geom_bond_distance
_geom_bond_site_symmetry_2
_geom_bond_publ_flag
C1 N1 1.393(3) . ?
C1 C6 1.404(3) . ?
C1 C2 1.405(3) . ?
C2 C8 1.397(3) . ?
C2 N2 1.400(3) 2_655 ?
C3 O2 1.250(3) . ?
C3 N2 1.341(3) . ?
C3 C4 1.491(3) . ?
C4 O1 1.274(3) . ?
C4 N1 1.313(3) 2_645 ?
C5 O4 1.258(3) 1_545 ?
C5 O3 1.260(3) . ?
C5 C10 1.515(3) . ?
C6 C7 1.395(3) . ?
C7 C9 1.390(4) . ?
C8 C9 1.387(4) . ?
Co1 O1 1.9844(16) . ?
Co1 O4 2.0013(17) . ?
Co1 O3 2.0086(17) . ?
Co1 N1 2.158(2) . ?
N1 C4 1.313(3) 2_655 ?
N2 C2 1.400(3) 2_645 ?
O4 C5 1.258(3) 1_565 ?
